data_1514317
loop_
_publ_author_name
'Turnpenny, Benjamin W.'
'Chemler, Sherry R.'

_publ_section_title
;
 Copper-Catalyzed Alkene Diamination: Synthesis of Chiral 2-Aminomethyl
 Indolines and Pyrrolidines.
;
_journal_issue 5
_journal_name_full 'Chemical science (Royal Society of Chemistry : 2010)'
_journal_page_first 1786
_journal_page_last 1793
_journal_paper_doi 10.1039/C4SC00237G
_journal_volume 5
_journal_year 2014
_chemical_formula_moiety 'C32 H42 N2 O6 S2'
_chemical_formula_sum 'C32 H42 N2 O6 S2'
_chemical_formula_weight 614.79
_chemical_name_common ubsc16
_chemical_name_systematic
; 
 ? 
;
_space_group_crystal_system triclinic
_space_group_IT_number 2
_space_group_name_Hall '-P 1'
_space_group_name_H-M_alt 'P -1'
_symmetry_space_group_name_Hall '-P 1'
_symmetry_space_group_name_H-M 'P -1'
_atom_sites_solution_hydrogens mixed
_atom_sites_solution_primary direct
_atom_sites_solution_secondary difmap
_audit_creation_method SHELXL-2013
_cell_angle_alpha 68.999(4)
_cell_angle_beta 69.324(4)
_cell_angle_gamma 75.701(4)
_cell_formula_units_Z 6
_cell_length_a 14.942(3)
_cell_length_b 17.410(3)
_cell_length_c 20.949(4)
_cell_measurement_reflns_used 3942
_cell_measurement_temperature 100.0(5)
_cell_measurement_theta_max 30.60
_cell_measurement_theta_min 2.31
_cell_volume 4714.5(15)
_computing_cell_refinement 'SAINT (Bruker, 2013)'
_computing_data_collection 'APEX2 (Bruker, 2013)'
_computing_data_reduction 'SAINT (Bruker, 2013)'
_computing_molecular_graphics 'SHELXTL (Sheldrick, 2008)'
_computing_publication_material 'SHELXTL (Sheldrick, 2008)'
_computing_structure_refinement 'SHELXL-2013 (Sheldrick, 2013)'
_computing_structure_solution 'SIR2011 (Burla et al., 2012)'
_diffrn_ambient_temperature 100.0(5)
_diffrn_measured_fraction_theta_full 0.997
_diffrn_measured_fraction_theta_max 0.993
_diffrn_measurement_device_type 'Bruker SMART APEX II CCD platform'
_diffrn_measurement_method '\w scans'
_diffrn_radiation_type MoK\a
_diffrn_radiation_wavelength 0.71073
_diffrn_reflns_av_R_equivalents 0.0926
_diffrn_reflns_av_unetI/netI 0.0841
_diffrn_reflns_Laue_measured_fraction_full 0.997
_diffrn_reflns_Laue_measured_fraction_max 0.993
_diffrn_reflns_limit_h_max 22
_diffrn_reflns_limit_h_min -21
_diffrn_reflns_limit_k_max 25
_diffrn_reflns_limit_k_min -25
_diffrn_reflns_limit_l_max 30
_diffrn_reflns_limit_l_min -30
_diffrn_reflns_number 127159
_diffrn_reflns_point_group_measured_fraction_full 0.997
_diffrn_reflns_point_group_measured_fraction_max 0.993
_diffrn_reflns_theta_full 31.505
_diffrn_reflns_theta_max 31.602
_diffrn_reflns_theta_min 1.471
_diffrn_source 'fine-focus sealed tube'
_exptl_absorpt_coefficient_mu 0.215
_exptl_absorpt_correction_T_max 0.7462
_exptl_absorpt_correction_T_min 0.6601
_exptl_absorpt_correction_type multi-scan
_exptl_absorpt_process_details 'SADABS (Sheldrick, 2012)'
_exptl_crystal_colour colorless
_exptl_crystal_density_diffrn 1.299
_exptl_crystal_description needle
_exptl_crystal_F_000 1968
_exptl_crystal_size_max 0.36
_exptl_crystal_size_mid 0.24
_exptl_crystal_size_min 0.20
_refine_diff_density_max 0.828
_refine_diff_density_min -0.684
_refine_diff_density_rms 0.079
_refine_ls_extinction_method none
_refine_ls_goodness_of_fit_ref 1.023
_refine_ls_hydrogen_treatment mixed
_refine_ls_matrix_type full
_refine_ls_number_parameters 1174
_refine_ls_number_reflns 31417
_refine_ls_number_restraints 0
_refine_ls_restrained_S_all 1.023
_refine_ls_R_factor_all 0.1100
_refine_ls_R_factor_gt 0.0591
_refine_ls_shift/su_max 0.002
_refine_ls_shift/su_mean 0.000
_refine_ls_structure_factor_coef Fsqd
_refine_ls_weighting_details 'w=1/[\s^2^(Fo^2^)+(0.0630P)^2^+1.1828P] where P=(Fo^2^+2Fc^2^)/3'
_refine_ls_weighting_scheme calc
_refine_ls_wR_factor_gt 0.1311
_refine_ls_wR_factor_ref 0.1548
_reflns_Friedel_coverage 0.000
_reflns_number_gt 19260
_reflns_number_total 31417
_reflns_threshold_expression 'I > 2\s(I)'
_cod_data_source_file c4sc00237g3.cif
_cod_data_source_block ubsc16
_cod_depositor_comments 'Adding full bibliography for 1514317.cif.'
_cod_original_cell_volume 4714.5(14)
_cod_database_code 1514317
_shelx_space_group_comment
; 
The symmetry employed for this shelxl refinement is uniquely defined 
by the following loop, which should always be used as a source of 
symmetry information in preference to the above space-group names. 
They are only intended as comments. 
;
_shelx_estimated_absorpt_t_min 0.926
_shelx_estimated_absorpt_t_max 0.958
_shelxl_version_number 2013-4

loop_
_space_group_symop_operation_xyz
'x, y, z'
'-x, -y, -z'

loop_
_atom_site_label
_atom_site_type_symbol
_atom_site_fract_x
_atom_site_fract_y
_atom_site_fract_z
_atom_site_U_iso_or_equiv
_atom_site_adp_type
_atom_site_occupancy
_atom_site_site_symmetry_order
_atom_site_calc_flag
_atom_site_refinement_flags_posn
_atom_site_refinement_flags_adp
S1 S 0.94436(4) -0.10272(3) 0.74085(2) 0.01411(10) Uani 1 1 d . .
S2 S 0.56866(4) 0.01461(3) 0.73428(3) 0.01571(10) Uani 1 1 d . .
O1 O 0.90272(12) 0.11375(10) 0.95444(8) 0.0240(3) Uani 1 1 d . .
O2 O 1.31238(11) 0.03331(11) 0.58557(8) 0.0294(4) Uani 1 1 d . .
O3 O 0.91181(11) -0.11887(9) 0.69066(7) 0.0196(3) Uani 1 1 d . .
O4 O 0.96105(10) -0.16911(8) 0.80166(7) 0.0179(3) Uani 1 1 d . .
O5 O 0.55423(11) -0.05269(10) 0.71666(8) 0.0228(3) Uani 1 1 d . .
O6 O 0.55076(11) 0.09849(9) 0.69107(8) 0.0209(3) Uani 1 1 d . .
N1 N 0.86130(12) -0.03276(10) 0.77281(8) 0.0137(3) Uani 1 1 d . .
N2 N 0.68163(12) -0.00185(11) 0.73269(9) 0.0153(3) Uani 1 1 d . .
H2N H 0.6899(19) -0.0485(16) 0.7585(14) 0.032(8) Uiso 1 1 d . .
C1 C 0.83049(14) 0.04569(12) 0.72003(10) 0.0154(4) Uani 1 1 d . .
H1 H 0.8573 0.0409 0.6704 0.018 Uiso 1 1 calc R U
C2 C 0.87271(16) 0.11350(12) 0.72675(11) 0.0180(4) Uani 1 1 d . .
H2A H 0.9364 0.1224 0.6909 0.022 Uiso 1 1 calc R U
H2B H 0.8287 0.1667 0.7210 0.022 Uiso 1 1 calc R U
C3 C 0.88183(14) 0.07837(12) 0.80133(10) 0.0145(4) Uani 1 1 d . .
C4 C 0.89138(14) 0.11740(13) 0.84496(11) 0.0165(4) Uani 1 1 d . .
H4 H 0.8951 0.1753 0.8284 0.020 Uiso 1 1 calc R U
C5 C 0.89545(15) 0.07015(13) 0.91403(11) 0.0172(4) Uani 1 1 d . .
C6 C 0.89228(15) -0.01500(13) 0.93773(11) 0.0184(4) Uani 1 1 d . .
H6 H 0.8964 -0.0464 0.9844 0.022 Uiso 1 1 calc R U
C7 C 0.88308(14) -0.05463(12) 0.89352(10) 0.0149(4) Uani 1 1 d . .
H7 H 0.8809 -0.1127 0.9094 0.018 Uiso 1 1 calc R U
C8 C 0.87718(13) -0.00666(12) 0.82589(10) 0.0133(4) Uani 1 1 d . .
C9 C 0.87648(18) 0.07531(15) 1.02988(11) 0.0267(5) Uani 1 1 d . .
H9A H 0.8781 0.1140 1.0537 0.040 Uiso 1 1 calc R U
H9B H 0.9221 0.0250 1.0414 0.040 Uiso 1 1 calc R U
H9C H 0.8111 0.0606 1.0464 0.040 Uiso 1 1 calc R U
C10 C 1.05208(14) -0.05795(12) 0.69391(10) 0.0150(4) Uani 1 1 d . .
C11 C 1.08232(15) -0.03363(13) 0.61953(11) 0.0191(4) Uani 1 1 d . .
H11 H 1.0441 -0.0396 0.5942 0.023 Uiso 1 1 calc R U
C12 C 1.16900(16) -0.00031(14) 0.58210(11) 0.0221(4) Uani 1 1 d . .
C13 C 1.22251(15) 0.00760(13) 0.62260(11) 0.0211(4) Uani 1 1 d . .
C14 C 1.18699(14) -0.00687(12) 0.69746(11) 0.0174(4) Uani 1 1 d . .
C15 C 1.10269(14) -0.04421(12) 0.73196(10) 0.0153(4) Uani 1 1 d . .
H15 H 1.0796 -0.0605 0.7827 0.018 Uiso 1 1 calc R U
C16 C 1.39112(18) -0.0321(2) 0.59542(14) 0.0424(7) Uani 1 1 d . .
H16A H 1.4525 -0.0105 0.5672 0.064 Uiso 1 1 calc R U
H16B H 1.3864 -0.0772 0.5796 0.064 Uiso 1 1 calc R U
H16C H 1.3881 -0.0533 0.6461 0.064 Uiso 1 1 calc R U
C17 C 1.23083(15) 0.01501(14) 0.74470(11) 0.0207(4) Uani 1 1 d . .
C18 C 1.27747(17) -0.06402(15) 0.79023(12) 0.0272(5) Uani 1 1 d . .
H18A H 1.3001 -0.0498 0.8226 0.041 Uiso 1 1 calc R U
H18B H 1.3323 -0.0903 0.7590 0.041 Uiso 1 1 calc R U
H18C H 1.2299 -0.1026 0.8182 0.041 Uiso 1 1 calc R U
C19 C 1.30268(17) 0.07848(15) 0.70407(13) 0.0289(5) Uani 1 1 d . .
H19A H 1.3160 0.0973 0.7383 0.043 Uiso 1 1 calc R U
H19B H 1.2749 0.1261 0.6711 0.043 Uiso 1 1 calc R U
H19C H 1.3630 0.0524 0.6770 0.043 Uiso 1 1 calc R U
C20 C 1.14712(16) 0.05719(15) 0.79556(12) 0.0245(5) Uani 1 1 d . .
H20A H 1.1727 0.0713 0.8264 0.037 Uiso 1 1 calc R U
H20B H 1.0994 0.0190 0.8251 0.037 Uiso 1 1 calc R U
H20C H 1.1163 0.1079 0.7673 0.037 Uiso 1 1 calc R U
C21 C 1.20096(19) 0.02950(17) 0.49992(12) 0.0322(6) Uani 1 1 d . .
C22 C 1.2050(2) 0.12342(19) 0.47431(14) 0.0474(8) Uani 1 1 d . .
H22A H 1.1408 0.1525 0.4924 0.071 Uiso 1 1 calc R U
H22B H 1.2256 0.1429 0.4219 0.071 Uiso 1 1 calc R U
H22C H 1.2511 0.1347 0.4923 0.071 Uiso 1 1 calc R U
C23 C 1.2994(2) -0.0163(2) 0.46749(15) 0.0539(9) Uani 1 1 d . .
H23A H 1.3119 -0.0015 0.4157 0.081 Uiso 1 1 calc R U
H23B H 1.2988 -0.0764 0.4886 0.081 Uiso 1 1 calc R U
H23C H 1.3503 -0.0003 0.4776 0.081 Uiso 1 1 calc R U
C24 C 1.1290(2) 0.0149(2) 0.46989(13) 0.0415(7) Uani 1 1 d . .
H24A H 1.0654 0.0453 0.4871 0.062 Uiso 1 1 calc R U
H24B H 1.1243 -0.0446 0.4858 0.062 Uiso 1 1 calc R U
H24C H 1.1512 0.0346 0.4175 0.062 Uiso 1 1 calc R U
C25 C 0.72088(14) 0.06223(12) 0.74126(11) 0.0164(4) Uani 1 1 d . .
H25A H 0.6955 0.0625 0.7917 0.020 Uiso 1 1 calc R U
H25B H 0.6999 0.1175 0.7110 0.020 Uiso 1 1 calc R U
C26 C 0.49739(14) 0.00728(12) 0.82297(10) 0.0163(4) Uani 1 1 d . .
C27 C 0.46144(16) 0.07762(13) 0.84591(12) 0.0219(4) Uani 1 1 d . .
H27 H 0.4701 0.1313 0.8128 0.026 Uiso 1 1 calc R U
C28 C 0.41265(16) 0.06860(14) 0.91776(12) 0.0248(5) Uani 1 1 d . .
H28 H 0.3873 0.1167 0.9333 0.030 Uiso 1 1 calc R U
C29 C 0.40017(15) -0.00959(14) 0.96733(11) 0.0201(4) Uani 1 1 d . .
C30 C 0.43356(15) -0.07870(13) 0.94257(11) 0.0215(4) Uani 1 1 d . .
H30 H 0.4231 -0.1323 0.9753 0.026 Uiso 1 1 calc R U
C31 C 0.48193(15) -0.07081(13) 0.87099(11) 0.0186(4) Uani 1 1 d . .
H31 H 0.5043 -0.1187 0.8549 0.022 Uiso 1 1 calc R U
C32 C 0.35450(17) -0.01984(15) 1.04590(12) 0.0275(5) Uani 1 1 d . .
H32A H 0.3060 -0.0577 1.0653 0.041 Uiso 1 1 calc R U
H32B H 0.3235 0.0343 1.0528 0.041 Uiso 1 1 calc R U
H32C H 0.4043 -0.0429 1.0707 0.041 Uiso 1 1 calc R U
S3 S 0.29292(3) 0.21814(3) 1.07943(3) 0.01492(10) Uani 1 1 d . .
S4 S -0.07309(4) 0.31409(3) 1.06325(3) 0.01748(10) Uani 1 1 d . .
O7 O 0.22298(12) 0.47640(10) 1.26434(8) 0.0250(3) Uani 1 1 d . .
O8 O 0.66706(10) 0.34253(9) 0.92832(8) 0.0225(3) Uani 1 1 d . .
O9 O 0.26681(10) 0.19322(9) 1.03095(8) 0.0195(3) Uani 1 1 d . .
O10 O 0.30381(10) 0.15956(9) 1.14558(8) 0.0195(3) Uani 1 1 d . .
O11 O -0.08666(11) 0.38508(10) 1.00418(8) 0.0252(3) Uani 1 1 d . .
O12 O -0.08378(11) 0.23348(10) 1.06601(9) 0.0255(3) Uani 1 1 d . .
N3 N 0.20651(12) 0.29228(10) 1.10184(8) 0.0147(3) Uani 1 1 d . .
N4 N 0.03659(12) 0.30707(11) 1.06476(9) 0.0160(3) Uani 1 1 d . .
H4N H 0.049(2) 0.2685(17) 1.0954(15) 0.033(8) Uiso 1 1 d . .
C33 C 0.18273(14) 0.36411(12) 1.04141(10) 0.0153(4) Uani 1 1 d . .
H33 H 0.2138 0.3513 0.9949 0.018 Uiso 1 1 calc R U
C34 C 0.22350(16) 0.43676(12) 1.04161(10) 0.0180(4) Uani 1 1 d . .
H34A H 0.2898 0.4410 1.0086 0.022 Uiso 1 1 calc R U
H34B H 0.1818 0.4901 1.0282 0.022 Uiso 1 1 calc R U
C35 C 0.22297(14) 0.41317(12) 1.11850(10) 0.0157(4) Uani 1 1 d . .
C36 C 0.22619(14) 0.46154(13) 1.15719(11) 0.0181(4) Uani 1 1 d . .
H36 H 0.2312 0.5191 1.1353 0.022 Uiso 1 1 calc R U
C37 C 0.22189(15) 0.42395(14) 1.22938(11) 0.0197(4) Uani 1 1 d . .
C38 C 0.21528(15) 0.33946(13) 1.26120(11) 0.0194(4) Uani 1 1 d . .
H38 H 0.2131 0.3147 1.3101 0.023 Uiso 1 1 calc R U
C39 C 0.21189(15) 0.29111(13) 1.22202(11) 0.0177(4) Uani 1 1 d . .
H39 H 0.2070 0.2335 1.2436 0.021 Uiso 1 1 calc R U
C40 C 0.21584(14) 0.32888(12) 1.15093(10) 0.0145(4) Uani 1 1 d . .
C41 C 0.19475(18) 0.44690(16) 1.34084(12) 0.0281(5) Uani 1 1 d . .
H41A H 0.1957 0.4906 1.3597 0.042 Uiso 1 1 calc R U
H41B H 0.2398 0.3980 1.3566 0.042 Uiso 1 1 calc R U
H41C H 0.1294 0.4319 1.3586 0.042 Uiso 1 1 calc R U
C42 C 0.40090(14) 0.26224(12) 1.03253(10) 0.0145(4) Uani 1 1 d . .
C43 C 0.43689(14) 0.27892(12) 0.95879(11) 0.0166(4) Uani 1 1 d . .
H43 H 0.4014 0.2692 0.9334 0.020 Uiso 1 1 calc R U
C44 C 0.52453(15) 0.30968(12) 0.92190(10) 0.0170(4) Uani 1 1 d . .
C45 C 0.57471(14) 0.32196(12) 0.96313(11) 0.0168(4) Uani 1 1 d . .
C46 C 0.53310(14) 0.31561(12) 1.03642(10) 0.0153(4) Uani 1 1 d . .
C47 C 0.44660(14) 0.28191(12) 1.07075(10) 0.0146(4) Uani 1 1 d . .
H47 H 0.4187 0.2723 1.1208 0.017 Uiso 1 1 calc R U
C48 C 0.74107(17) 0.27403(16) 0.94353(14) 0.0322(6) Uani 1 1 d . .
H48A H 0.8047 0.2913 0.9153 0.048 Uiso 1 1 calc R U
H48B H 0.7331 0.2274 0.9311 0.048 Uiso 1 1 calc R U
H48C H 0.7358 0.2568 0.9945 0.048 Uiso 1 1 calc R U
C49 C 0.57281(15) 0.34320(13) 1.08259(11) 0.0176(4) Uani 1 1 d . .
C50 C 0.61718(19) 0.26727(15) 1.13294(13) 0.0309(5) Uani 1 1 d . .
H50A H 0.6345 0.2852 1.1659 0.046 Uiso 1 1 calc R U
H50B H 0.6752 0.2401 1.1047 0.046 Uiso 1 1 calc R U
H50C H 0.5701 0.2281 1.1603 0.046 Uiso 1 1 calc R U
C51 C 0.6460(2) 0.40450(16) 1.03976(13) 0.0335(6) Uani 1 1 d . .
H51A H 0.6583 0.4269 1.0722 0.050 Uiso 1 1 calc R U
H51B H 0.6202 0.4501 1.0042 0.050 Uiso 1 1 calc R U
H51C H 0.7065 0.3758 1.0154 0.050 Uiso 1 1 calc R U
C52 C 0.48832(18) 0.38872(16) 1.12906(14) 0.0316(5) Uani 1 1 d . .
H52A H 0.5126 0.4077 1.1578 0.047 Uiso 1 1 calc R U
H52B H 0.4410 0.3508 1.1607 0.047 Uiso 1 1 calc R U
H52C H 0.4575 0.4367 1.0982 0.047 Uiso 1 1 calc R U
C53 C 0.56231(16) 0.32990(14) 0.83967(11) 0.0218(4) Uani 1 1 d . .
C54 C 0.5808(2) 0.41959(16) 0.80591(14) 0.0416(7) Uani 1 1 d . .
H54A H 0.5203 0.4564 0.8178 0.062 Uiso 1 1 calc R U
H54B H 0.6063 0.4314 0.7539 0.062 Uiso 1 1 calc R U
H54C H 0.6279 0.4289 0.8242 0.062 Uiso 1 1 calc R U
C55 C 0.6574(2) 0.27364(19) 0.81522(14) 0.0443(7) Uani 1 1 d . .
H55A H 0.6742 0.2833 0.7636 0.066 Uiso 1 1 calc R U
H55B H 0.6487 0.2153 0.8404 0.066 Uiso 1 1 calc R U
H55C H 0.7093 0.2868 0.8262 0.066 Uiso 1 1 calc R U
C56 C 0.4902(2) 0.31746(18) 0.80941(13) 0.0375(6) Uani 1 1 d . .
H56A H 0.4293 0.3535 0.8222 0.056 Uiso 1 1 calc R U
H56B H 0.4787 0.2593 0.8293 0.056 Uiso 1 1 calc R U
H56C H 0.5161 0.3315 0.7572 0.056 Uiso 1 1 calc R U
C57 C 0.07351(14) 0.38147(12) 1.05705(11) 0.0170(4) Uani 1 1 d . .
H57A H 0.0441 0.3975 1.1016 0.020 Uiso 1 1 calc R U
H57B H 0.0559 0.4281 1.0175 0.020 Uiso 1 1 calc R U
C58 C -0.15284(14) 0.33367(13) 1.14279(10) 0.0161(4) Uani 1 1 d . .
C59 C -0.19339(15) 0.41400(13) 1.14467(11) 0.0207(4) Uani 1 1 d . .
H59 H -0.1807 0.4597 1.1024 0.025 Uiso 1 1 calc R U
C60 C -0.25284(16) 0.42674(14) 1.20914(12) 0.0246(5) Uani 1 1 d . .
H60 H -0.2816 0.4815 1.2104 0.029 Uiso 1 1 calc R U
C61 C -0.27122(15) 0.36082(14) 1.27204(12) 0.0226(4) Uani 1 1 d . .
C62 C -0.23092(15) 0.28114(14) 1.26814(11) 0.0231(5) Uani 1 1 d . .
H62 H -0.2439 0.2353 1.3102 0.028 Uiso 1 1 calc R U
C63 C -0.17231(15) 0.26684(13) 1.20439(11) 0.0202(4) Uani 1 1 d . .
H63 H -0.1457 0.2118 1.2028 0.024 Uiso 1 1 calc R U
C64 C -0.33018(17) 0.37571(17) 1.34242(13) 0.0312(5) Uani 1 1 d . .
H64A H -0.3728 0.3329 1.3700 0.047 Uiso 1 1 calc R U
H64B H -0.3692 0.4306 1.3338 0.047 Uiso 1 1 calc R U
H64C H -0.2870 0.3734 1.3692 0.047 Uiso 1 1 calc R U
S5 S 0.39739(4) 0.42113(3) 0.59027(3) 0.01597(10) Uani 1 1 d . .
S6 S 0.76240(4) 0.32401(4) 0.57074(3) 0.02705(13) Uani 1 1 d . .
O13 O 0.40812(13) 0.29254(10) 0.32431(9) 0.0297(4) Uani 1 1 d . .
O14 O 0.01813(10) 0.30825(10) 0.74691(8) 0.0235(3) Uani 1 1 d . .
O15 O 0.44256(11) 0.42065(10) 0.64044(8) 0.0217(3) Uani 1 1 d . .
O16 O 0.37507(10) 0.49727(9) 0.53869(8) 0.0193(3) Uani 1 1 d . .
O17 O 0.78880(13) 0.24037(12) 0.61053(9) 0.0426(5) Uani 1 1 d . .
O18 O 0.76755(13) 0.39281(13) 0.59071(9) 0.0384(5) Uani 1 1 d . .
N5 N 0.47122(12) 0.35953(10) 0.54399(8) 0.0154(3) Uani 1 1 d . .
N6 N 0.65090(13) 0.33161(13) 0.57334(10) 0.0229(4) Uani 1 1 d . .
H6N H 0.632(2) 0.3804(17) 0.5496(15) 0.038(8) Uiso 1 1 d . .
C65 C 0.51054(15) 0.27470(12) 0.58359(11) 0.0182(4) Uani 1 1 d . .
H65 H 0.4849 0.2651 0.6364 0.022 Uiso 1 1 calc R U
C66 C 0.47644(16) 0.21434(13) 0.56134(11) 0.0201(4) Uani 1 1 d . .
H66A H 0.5275 0.1671 0.5541 0.024 Uiso 1 1 calc R U
H66B H 0.4176 0.1927 0.5977 0.024 Uiso 1 1 calc R U
C67 C 0.45576(14) 0.26773(13) 0.49194(11) 0.0170(4) Uani 1 1 d . .
C68 C 0.44319(15) 0.24412(13) 0.43909(11) 0.0200(4) Uani 1 1 d . .
H68 H 0.4479 0.1871 0.4435 0.024 Uiso 1 1 calc R U
C69 C 0.42358(15) 0.30606(14) 0.37981(11) 0.0205(4) Uani 1 1 d . .
C70 C 0.41759(15) 0.38962(13) 0.37357(11) 0.0203(4) Uani 1 1 d . .
H70 H 0.4039 0.4312 0.3328 0.024 Uiso 1 1 calc R U
C71 C 0.43124(14) 0.41327(13) 0.42576(10) 0.0172(4) Uani 1 1 d . .
H71 H 0.4279 0.4702 0.4211 0.021 Uiso 1 1 calc R U
C72 C 0.44988(14) 0.35088(13) 0.48496(10) 0.0162(4) Uani 1 1 d . .
C73 C 0.42743(19) 0.20939(14) 0.32125(13) 0.0294(5) Uani 1 1 d . .
H73A H 0.4107 0.2081 0.2805 0.044 Uiso 1 1 calc R U
H73B H 0.3887 0.1741 0.3655 0.044 Uiso 1 1 calc R U
H73C H 0.4962 0.1888 0.3156 0.044 Uiso 1 1 calc R U
C74 C 0.28967(14) 0.37718(12) 0.63897(10) 0.0154(4) Uani 1 1 d . .
C75 C 0.26098(14) 0.35227(12) 0.71302(10) 0.0168(4) Uani 1 1 d . .
H75 H 0.3022 0.3549 0.7376 0.020 Uiso 1 1 calc R U
C76 C 0.17179(15) 0.32313(12) 0.75225(10) 0.0170(4) Uani 1 1 d . .
C77 C 0.11223(14) 0.32443(12) 0.71235(11) 0.0178(4) Uani 1 1 d . .
C78 C 0.14471(14) 0.34082(12) 0.63703(11) 0.0168(4) Uani 1 1 d . .
C79 C 0.23412(14) 0.36900(12) 0.60107(10) 0.0161(4) Uani 1 1 d . .
H79 H 0.2574 0.3827 0.5504 0.019 Uiso 1 1 calc R U
C80 C -0.04690(17) 0.38030(17) 0.76297(15) 0.0398(7) Uani 1 1 d . .
H80A H -0.1138 0.3707 0.7760 0.060 Uiso 1 1 calc R U
H80B H -0.0345 0.4291 0.7208 0.060 Uiso 1 1 calc R U
H80C H -0.0363 0.3898 0.8029 0.060 Uiso 1 1 calc R U
C81 C 0.08783(16) 0.32793(14) 0.59382(12) 0.0232(5) Uani 1 1 d . .
C82 C -0.0060(2) 0.3896(2) 0.59576(16) 0.0467(8) Uani 1 1 d . .
H82A H -0.0351 0.3869 0.5616 0.070 Uiso 1 1 calc R U
H82B H 0.0086 0.4461 0.5830 0.070 Uiso 1 1 calc R U
H82C H -0.0513 0.3753 0.6440 0.070 Uiso 1 1 calc R U
C83 C 0.0626(2) 0.23967(17) 0.62530(14) 0.0407(7) Uani 1 1 d . .
H83A H 0.1221 0.2001 0.6193 0.061 Uiso 1 1 calc R U
H83B H 0.0217 0.2329 0.6006 0.061 Uiso 1 1 calc R U
H83C H 0.0279 0.2293 0.6763 0.061 Uiso 1 1 calc R U
C84 C 0.1463(2) 0.34018(18) 0.51605(13) 0.0360(6) Uani 1 1 d . .
H84A H 0.2065 0.3014 0.5132 0.054 Uiso 1 1 calc R U
H84B H 0.1612 0.3973 0.4941 0.054 Uiso 1 1 calc R U
H84C H 0.1088 0.3298 0.4906 0.054 Uiso 1 1 calc R U
C85 C 0.14865(16) 0.29357(14) 0.83483(11) 0.0224(4) Uani 1 1 d . .
C86 C 0.23729(18) 0.23512(17) 0.85428(12) 0.0335(6) Uani 1 1 d . .
H86A H 0.2506 0.1874 0.8364 0.050 Uiso 1 1 calc R U
H86B H 0.2242 0.2157 0.9064 0.050 Uiso 1 1 calc R U
H86C H 0.2934 0.2651 0.8325 0.050 Uiso 1 1 calc R U
C87 C 0.06301(17) 0.24437(15) 0.87677(12) 0.0272(5) Uani 1 1 d . .
H87A H 0.0697 0.1996 0.8568 0.041 Uiso 1 1 calc R U
H87B H 0.0027 0.2815 0.8733 0.041 Uiso 1 1 calc R U
H87C H 0.0619 0.2206 0.9271 0.041 Uiso 1 1 calc R U
C88 C 0.1321(2) 0.36927(17) 0.86198(13) 0.0382(6) Uani 1 1 d . .
H88A H 0.1175 0.3505 0.9142 0.057 Uiso 1 1 calc R U
H88B H 0.0778 0.4088 0.8484 0.057 Uiso 1 1 calc R U
H88C H 0.1904 0.3964 0.8406 0.057 Uiso 1 1 calc R U
C89 C 0.62040(15) 0.26747(13) 0.55885(11) 0.0201(4) Uani 1 1 d . .
H89A H 0.6481 0.2119 0.5843 0.024 Uiso 1 1 calc R U
H89B H 0.6445 0.2739 0.5070 0.024 Uiso 1 1 calc R U
C90 C 0.83303(15) 0.33676(14) 0.48087(11) 0.0211(4) Uani 1 1 d . .
C91 C 0.87086(17) 0.26925(15) 0.45447(14) 0.0310(5) Uani 1 1 d . .
H91 H 0.8639 0.2145 0.4857 0.037 Uiso 1 1 calc R U
C92 C 0.91894(18) 0.28203(16) 0.38210(14) 0.0330(6) Uani 1 1 d . .
H92 H 0.9457 0.2356 0.3644 0.040 Uiso 1 1 calc R U
C93 C 0.92833(16) 0.36142(15) 0.33552(12) 0.0255(5) Uani 1 1 d . .
C94 C 0.89146(16) 0.42840(14) 0.36323(12) 0.0239(5) Uani 1 1 d . .
H94 H 0.8989 0.4832 0.3321 0.029 Uiso 1 1 calc R U
C95 C 0.84419(16) 0.41669(14) 0.43538(12) 0.0225(4) Uani 1 1 d . .
H95 H 0.8196 0.4630 0.4535 0.027 Uiso 1 1 calc R U
C96 C 0.97426(18) 0.37623(19) 0.25615(13) 0.0366(6) Uani 1 1 d . .
H96A H 0.9987 0.3228 0.2462 0.055 Uiso 1 1 calc R U
H96B H 1.0278 0.4083 0.2397 0.055 Uiso 1 1 calc R U
H96C H 0.9261 0.4072 0.2310 0.055 Uiso 1 1 calc R U

loop_
_atom_site_aniso_label
_atom_site_aniso_U_11
_atom_site_aniso_U_22
_atom_site_aniso_U_33
_atom_site_aniso_U_23
_atom_site_aniso_U_13
_atom_site_aniso_U_12
S1 0.0153(2) 0.0155(2) 0.0110(2) -0.00328(17) -0.00252(17) -0.00432(18)
S2 0.0155(2) 0.0190(2) 0.0132(2) -0.00279(18) -0.00554(18) -0.00433(18)
O1 0.0347(9) 0.0282(8) 0.0145(7) -0.0084(6) -0.0059(6) -0.0127(7)
O2 0.0142(8) 0.0455(10) 0.0194(8) -0.0013(7) 0.0005(6) -0.0086(7)
O3 0.0241(8) 0.0219(7) 0.0159(7) -0.0075(6) -0.0054(6) -0.0065(6)
O4 0.0189(7) 0.0159(7) 0.0147(7) -0.0003(5) -0.0044(6) -0.0025(6)
O5 0.0242(8) 0.0285(8) 0.0212(8) -0.0106(6) -0.0066(6) -0.0084(7)
O6 0.0197(8) 0.0230(7) 0.0176(7) 0.0005(6) -0.0089(6) -0.0036(6)
N1 0.0154(8) 0.0157(7) 0.0101(7) -0.0029(6) -0.0049(6) -0.0021(6)
N2 0.0148(8) 0.0155(8) 0.0145(8) -0.0022(6) -0.0043(6) -0.0034(7)
C1 0.0156(9) 0.0179(9) 0.0109(8) -0.0001(7) -0.0048(7) -0.0041(7)
C2 0.0219(10) 0.0181(9) 0.0150(9) -0.0001(7) -0.0091(8) -0.0064(8)
C3 0.0120(9) 0.0184(9) 0.0113(8) -0.0022(7) -0.0022(7) -0.0038(7)
C4 0.0135(9) 0.0181(9) 0.0177(9) -0.0054(8) -0.0030(7) -0.0041(7)
C5 0.0157(9) 0.0224(10) 0.0151(9) -0.0067(8) -0.0045(7) -0.0036(8)
C6 0.0195(10) 0.0241(10) 0.0115(9) -0.0031(8) -0.0050(8) -0.0054(8)
C7 0.0157(9) 0.0156(9) 0.0115(8) -0.0021(7) -0.0023(7) -0.0043(7)
C8 0.0117(9) 0.0171(9) 0.0116(8) -0.0046(7) -0.0027(7) -0.0034(7)
C9 0.0330(13) 0.0357(13) 0.0158(10) -0.0104(9) -0.0059(9) -0.0100(10)
C10 0.0158(9) 0.0146(9) 0.0123(9) -0.0038(7) -0.0014(7) -0.0024(7)
C11 0.0210(10) 0.0226(10) 0.0124(9) -0.0056(8) -0.0019(8) -0.0044(8)
C12 0.0218(11) 0.0269(11) 0.0118(9) -0.0046(8) 0.0013(8) -0.0043(9)
C13 0.0139(10) 0.0256(11) 0.0163(10) -0.0026(8) 0.0011(8) -0.0035(8)
C14 0.0116(9) 0.0187(9) 0.0169(9) -0.0018(8) -0.0033(7) 0.0000(7)
C15 0.0137(9) 0.0163(9) 0.0121(9) -0.0023(7) -0.0013(7) -0.0022(7)
C16 0.0149(11) 0.070(2) 0.0312(14) -0.0142(14) -0.0003(10) 0.0028(12)
C17 0.0161(10) 0.0265(11) 0.0187(10) -0.0017(8) -0.0064(8) -0.0073(8)
C18 0.0207(11) 0.0348(13) 0.0218(11) -0.0015(9) -0.0071(9) -0.0053(10)
C19 0.0248(12) 0.0344(13) 0.0261(12) -0.0041(10) -0.0046(9) -0.0134(10)
C20 0.0219(11) 0.0323(12) 0.0225(11) -0.0111(9) -0.0062(9) -0.0051(9)
C21 0.0311(13) 0.0512(16) 0.0131(10) -0.0080(10) 0.0008(9) -0.0164(12)
C22 0.0554(19) 0.0585(19) 0.0250(13) 0.0093(13) -0.0156(13) -0.0292(16)
C23 0.0329(16) 0.103(3) 0.0246(14) -0.0317(16) 0.0064(11) -0.0108(17)
C24 0.0438(16) 0.068(2) 0.0129(11) -0.0036(12) -0.0038(10) -0.0277(15)
C25 0.0168(10) 0.0182(9) 0.0158(9) -0.0047(7) -0.0057(8) -0.0044(8)
C26 0.0136(9) 0.0189(9) 0.0159(9) -0.0044(7) -0.0041(7) -0.0032(7)
C27 0.0248(11) 0.0155(9) 0.0231(11) -0.0050(8) -0.0054(9) -0.0022(8)
C28 0.0248(12) 0.0219(10) 0.0253(11) -0.0110(9) -0.0031(9) 0.0005(9)
C29 0.0117(9) 0.0269(11) 0.0185(10) -0.0065(8) -0.0018(8) -0.0013(8)
C30 0.0186(10) 0.0209(10) 0.0187(10) -0.0025(8) -0.0019(8) -0.0025(8)
C31 0.0161(10) 0.0168(9) 0.0199(10) -0.0059(8) -0.0019(8) -0.0013(8)
C32 0.0203(11) 0.0378(13) 0.0194(11) -0.0102(10) 0.0012(9) -0.0035(10)
S3 0.0122(2) 0.0148(2) 0.0166(2) -0.00364(18) -0.00279(18) -0.00377(17)
S4 0.0142(2) 0.0249(3) 0.0149(2) -0.00791(19) -0.00517(18) -0.00114(19)
O7 0.0279(9) 0.0304(8) 0.0212(8) -0.0127(7) -0.0056(7) -0.0069(7)
O8 0.0142(7) 0.0279(8) 0.0203(7) -0.0001(6) -0.0023(6) -0.0086(6)
O9 0.0182(7) 0.0194(7) 0.0245(8) -0.0100(6) -0.0045(6) -0.0060(6)
O10 0.0160(7) 0.0162(7) 0.0202(7) 0.0010(6) -0.0041(6) -0.0033(6)
O11 0.0188(8) 0.0370(9) 0.0165(7) -0.0057(7) -0.0078(6) 0.0021(7)
O12 0.0223(8) 0.0322(9) 0.0286(9) -0.0182(7) -0.0051(7) -0.0048(7)
N3 0.0139(8) 0.0166(8) 0.0117(7) -0.0018(6) -0.0036(6) -0.0026(6)
N4 0.0145(8) 0.0175(8) 0.0141(8) -0.0018(7) -0.0050(6) -0.0019(7)
C33 0.0158(9) 0.0171(9) 0.0109(8) -0.0021(7) -0.0030(7) -0.0035(7)
C34 0.0221(10) 0.0179(9) 0.0124(9) -0.0011(7) -0.0047(8) -0.0059(8)
C35 0.0142(9) 0.0173(9) 0.0143(9) -0.0039(7) -0.0026(7) -0.0034(7)
C36 0.0148(9) 0.0191(9) 0.0187(10) -0.0051(8) -0.0021(8) -0.0043(8)
C37 0.0152(10) 0.0267(11) 0.0205(10) -0.0101(9) -0.0051(8) -0.0040(8)
C38 0.0170(10) 0.0247(10) 0.0148(9) -0.0039(8) -0.0050(8) -0.0023(8)
C39 0.0164(10) 0.0193(9) 0.0153(9) -0.0035(8) -0.0037(8) -0.0028(8)
C40 0.0119(9) 0.0161(9) 0.0141(9) -0.0036(7) -0.0026(7) -0.0026(7)
C41 0.0281(12) 0.0401(13) 0.0200(11) -0.0157(10) -0.0078(9) -0.0003(10)
C42 0.0114(9) 0.0142(8) 0.0153(9) -0.0033(7) -0.0015(7) -0.0026(7)
C43 0.0161(9) 0.0161(9) 0.0179(9) -0.0052(7) -0.0047(8) -0.0031(7)
C44 0.0168(10) 0.0175(9) 0.0144(9) -0.0037(7) -0.0024(7) -0.0032(8)
C45 0.0140(9) 0.0171(9) 0.0161(9) -0.0007(7) -0.0024(7) -0.0056(7)
C46 0.0155(9) 0.0131(8) 0.0172(9) -0.0016(7) -0.0067(7) -0.0035(7)
C47 0.0143(9) 0.0149(9) 0.0129(9) -0.0037(7) -0.0024(7) -0.0021(7)
C48 0.0165(11) 0.0392(14) 0.0326(13) -0.0092(11) -0.0003(10) -0.0019(10)
C49 0.0158(10) 0.0186(9) 0.0184(10) -0.0027(8) -0.0065(8) -0.0041(8)
C50 0.0317(13) 0.0325(13) 0.0299(13) -0.0038(10) -0.0161(11) -0.0045(11)
C51 0.0398(15) 0.0376(14) 0.0288(13) -0.0036(11) -0.0128(11) -0.0211(12)
C52 0.0311(13) 0.0339(13) 0.0380(14) -0.0195(11) -0.0105(11) -0.0049(11)
C53 0.0248(11) 0.0250(11) 0.0134(9) -0.0021(8) -0.0030(8) -0.0093(9)
C54 0.066(2) 0.0340(14) 0.0245(13) 0.0057(11) -0.0148(13) -0.0263(14)
C55 0.0471(17) 0.0551(18) 0.0226(13) -0.0151(12) -0.0043(12) 0.0035(14)
C56 0.0455(16) 0.0489(16) 0.0200(12) -0.0049(11) -0.0082(11) -0.0198(13)
C57 0.0175(10) 0.0172(9) 0.0148(9) -0.0033(7) -0.0056(8) -0.0007(8)
C58 0.0103(9) 0.0225(10) 0.0158(9) -0.0073(8) -0.0030(7) -0.0016(7)
C59 0.0180(10) 0.0210(10) 0.0202(10) -0.0042(8) -0.0043(8) -0.0024(8)
C60 0.0199(11) 0.0244(11) 0.0298(12) -0.0132(9) -0.0034(9) -0.0017(9)
C61 0.0154(10) 0.0327(12) 0.0212(10) -0.0113(9) -0.0013(8) -0.0069(9)
C62 0.0177(10) 0.0286(11) 0.0173(10) -0.0026(9) -0.0025(8) -0.0039(9)
C63 0.0166(10) 0.0202(10) 0.0226(10) -0.0068(8) -0.0047(8) -0.0014(8)
C64 0.0212(12) 0.0474(15) 0.0263(12) -0.0203(11) 0.0034(9) -0.0085(11)
S5 0.0136(2) 0.0209(2) 0.0135(2) -0.00493(18) -0.00117(17) -0.00694(19)
S6 0.0191(3) 0.0439(3) 0.0159(2) 0.0011(2) -0.0078(2) -0.0116(2)
O13 0.0403(10) 0.0287(9) 0.0303(9) -0.0151(7) -0.0212(8) 0.0032(7)
O14 0.0129(7) 0.0312(8) 0.0200(8) -0.0016(6) 0.0010(6) -0.0094(6)
O15 0.0198(8) 0.0317(8) 0.0175(7) -0.0083(6) -0.0044(6) -0.0103(6)
O16 0.0189(7) 0.0189(7) 0.0177(7) -0.0035(6) -0.0022(6) -0.0061(6)
O17 0.0260(9) 0.0575(12) 0.0300(10) 0.0170(9) -0.0177(8) -0.0119(9)
O18 0.0296(10) 0.0705(13) 0.0268(9) -0.0219(9) -0.0032(7) -0.0238(9)
N5 0.0130(8) 0.0208(8) 0.0104(7) -0.0030(6) -0.0021(6) -0.0036(6)
N6 0.0179(9) 0.0312(10) 0.0181(9) -0.0023(8) -0.0052(7) -0.0084(8)
C65 0.0175(10) 0.0203(10) 0.0140(9) -0.0003(7) -0.0042(8) -0.0053(8)
C66 0.0199(10) 0.0196(10) 0.0183(10) -0.0008(8) -0.0058(8) -0.0051(8)
C67 0.0121(9) 0.0198(9) 0.0168(9) -0.0037(8) -0.0031(7) -0.0026(7)
C68 0.0175(10) 0.0192(10) 0.0240(11) -0.0067(8) -0.0067(8) -0.0022(8)
C69 0.0192(10) 0.0257(11) 0.0202(10) -0.0100(8) -0.0082(8) -0.0013(8)
C70 0.0201(10) 0.0229(10) 0.0157(9) -0.0036(8) -0.0065(8) -0.0004(8)
C71 0.0150(9) 0.0188(9) 0.0153(9) -0.0038(7) -0.0031(7) -0.0020(8)
C72 0.0126(9) 0.0219(10) 0.0129(9) -0.0047(8) -0.0020(7) -0.0033(8)
C73 0.0371(14) 0.0273(12) 0.0288(12) -0.0138(10) -0.0103(11) -0.0039(10)
C74 0.0124(9) 0.0175(9) 0.0148(9) -0.0054(7) 0.0001(7) -0.0047(7)
C75 0.0154(9) 0.0209(10) 0.0138(9) -0.0039(7) -0.0039(7) -0.0046(8)
C76 0.0177(10) 0.0177(9) 0.0140(9) -0.0051(7) -0.0010(7) -0.0043(8)
C77 0.0139(9) 0.0191(9) 0.0167(9) -0.0025(8) -0.0016(7) -0.0046(8)
C78 0.0142(9) 0.0180(9) 0.0154(9) -0.0011(7) -0.0039(7) -0.0037(7)
C79 0.0159(9) 0.0176(9) 0.0139(9) -0.0035(7) -0.0035(7) -0.0039(7)
C80 0.0162(11) 0.0416(15) 0.0388(15) -0.0021(12) 0.0051(10) 0.0011(11)
C81 0.0193(11) 0.0313(12) 0.0190(10) 0.0001(9) -0.0078(8) -0.0117(9)
C82 0.0299(15) 0.065(2) 0.0421(16) -0.0052(15) -0.0194(13) -0.0051(14)
C83 0.062(2) 0.0451(16) 0.0240(12) -0.0008(11) -0.0140(13) -0.0356(15)
C84 0.0368(15) 0.0527(16) 0.0231(12) -0.0053(11) -0.0093(11) -0.0225(13)
C85 0.0242(11) 0.0295(11) 0.0120(9) -0.0046(8) -0.0002(8) -0.0114(9)
C86 0.0287(13) 0.0506(16) 0.0180(11) -0.0004(11) -0.0083(10) -0.0128(12)
C87 0.0279(12) 0.0317(12) 0.0167(10) -0.0025(9) 0.0003(9) -0.0120(10)
C88 0.0504(17) 0.0422(15) 0.0218(12) -0.0142(11) 0.0055(11) -0.0233(13)
C89 0.0153(10) 0.0241(10) 0.0176(10) -0.0012(8) -0.0056(8) -0.0034(8)
C90 0.0145(10) 0.0269(11) 0.0196(10) -0.0023(8) -0.0058(8) -0.0046(8)
C91 0.0252(12) 0.0235(11) 0.0384(14) -0.0036(10) -0.0081(11) -0.0038(10)
C92 0.0264(13) 0.0302(13) 0.0416(15) -0.0188(11) -0.0039(11) 0.0004(10)
C93 0.0130(10) 0.0393(13) 0.0246(11) -0.0115(10) -0.0038(8) -0.0038(9)
C94 0.0221(11) 0.0252(11) 0.0214(11) -0.0028(9) -0.0044(9) -0.0072(9)
C95 0.0196(11) 0.0244(11) 0.0219(11) -0.0067(9) -0.0031(8) -0.0050(9)
C96 0.0185(12) 0.0654(19) 0.0281(13) -0.0204(13) -0.0013(10) -0.0081(12)

loop_
_atom_type_symbol
_atom_type_description
_atom_type_scat_dispersion_real
_atom_type_scat_dispersion_imag
_atom_type_scat_source
C C 0.0033 0.0016 'International Tables Vol C Tables 4.2.6.8 and 6.1.1.4'
H H 0.0000 0.0000 'International Tables Vol C Tables 4.2.6.8 and 6.1.1.4'
N N 0.0061 0.0033 'International Tables Vol C Tables 4.2.6.8 and 6.1.1.4'
O O 0.0106 0.0060 'International Tables Vol C Tables 4.2.6.8 and 6.1.1.4'
S S 0.1246 0.1234 'International Tables Vol C Tables 4.2.6.8 and 6.1.1.4'

loop_
_geom_angle_atom_site_label_1
_geom_angle_atom_site_label_2
_geom_angle_atom_site_label_3
_geom_angle
O4 S1 O3 119.72(9)
O4 S1 N1 106.11(8)
O3 S1 N1 106.77(9)
O4 S1 C10 107.58(9)
O3 S1 C10 108.32(9)
N1 S1 C10 107.82(9)
O5 S2 O6 120.12(9)
O5 S2 N2 106.29(9)
O6 S2 N2 106.73(9)
O5 S2 C26 107.50(10)
O6 S2 C26 108.01(9)
N2 S2 C26 107.63(9)
C5 O1 C9 116.36(17)
C13 O2 C16 113.31(19)
C8 N1 C1 105.94(15)
C8 N1 S1 117.35(13)
C1 N1 S1 117.78(13)
C25 N2 S2 118.82(14)
C25 N2 H2N 116.9(19)
S2 N2 H2N 105.4(19)
N1 C1 C25 108.91(15)
N1 C1 C2 104.43(15)
C25 C1 C2 111.17(17)
N1 C1 H1 110.7
C25 C1 H1 110.7
C2 C1 H1 110.7
C3 C2 C1 102.84(16)
C3 C2 H2A 111.2
C1 C2 H2A 111.2
C3 C2 H2B 111.2
C1 C2 H2B 111.2
H2A C2 H2B 109.1
C4 C3 C8 120.16(18)
C4 C3 C2 130.13(18)
C8 C3 C2 109.70(17)
C3 C4 C5 118.76(18)
C3 C4 H4 120.6
C5 C4 H4 120.6
O1 C5 C6 124.15(18)
O1 C5 C4 115.17(18)
C6 C5 C4 120.68(18)
C5 C6 C7 120.60(18)
C5 C6 H6 119.7
C7 C6 H6 119.7
C8 C7 C6 117.95(18)
C8 C7 H7 121.0
C6 C7 H7 121.0
C7 C8 C3 121.82(18)
C7 C8 N1 127.78(17)
C3 C8 N1 110.34(16)
O1 C9 H9A 109.5
O1 C9 H9B 109.5
H9A C9 H9B 109.5
O1 C9 H9C 109.5
H9A C9 H9C 109.5
H9B C9 H9C 109.5
C15 C10 C11 121.10(19)
C15 C10 S1 119.11(15)
C11 C10 S1 119.72(16)
C10 C11 C12 120.0(2)
C10 C11 H11 120.0
C12 C11 H11 120.0
C11 C12 C13 117.53(19)
C11 C12 C21 120.2(2)
C13 C12 C21 122.3(2)
O2 C13 C12 117.15(18)
O2 C13 C14 119.82(19)
C12 C13 C14 123.01(19)
C15 C14 C13 115.97(19)
C15 C14 C17 117.03(18)
C13 C14 C17 126.99(19)
C10 C15 C14 121.54(18)
C10 C15 H15 119.2
C14 C15 H15 119.2
O2 C16 H16A 109.5
O2 C16 H16B 109.5
H16A C16 H16B 109.5
O2 C16 H16C 109.5
H16A C16 H16C 109.5
H16B C16 H16C 109.5
C18 C17 C19 110.11(18)
C18 C17 C20 108.36(18)
C19 C17 C20 104.75(19)
C18 C17 C14 110.35(18)
C19 C17 C14 115.20(18)
C20 C17 C14 107.70(17)
C17 C18 H18A 109.5
C17 C18 H18B 109.5
H18A C18 H18B 109.5
C17 C18 H18C 109.5
H18A C18 H18C 109.5
H18B C18 H18C 109.5
C17 C19 H19A 109.5
C17 C19 H19B 109.5
H19A C19 H19B 109.5
C17 C19 H19C 109.5
H19A C19 H19C 109.5
H19B C19 H19C 109.5
C17 C20 H20A 109.5
C17 C20 H20B 109.5
H20A C20 H20B 109.5
C17 C20 H20C 109.5
H20A C20 H20C 109.5
H20B C20 H20C 109.5
C24 C21 C22 107.6(2)
C24 C21 C12 111.4(2)
C22 C21 C12 108.9(2)
C24 C21 C23 106.3(2)
C22 C21 C23 110.0(2)
C12 C21 C23 112.6(2)
C21 C22 H22A 109.5
C21 C22 H22B 109.5
H22A C22 H22B 109.5
C21 C22 H22C 109.5
H22A C22 H22C 109.5
H22B C22 H22C 109.5
C21 C23 H23A 109.5
C21 C23 H23B 109.5
H23A C23 H23B 109.5
C21 C23 H23C 109.5
H23A C23 H23C 109.5
H23B C23 H23C 109.5
C21 C24 H24A 109.5
C21 C24 H24B 109.5
H24A C24 H24B 109.5
C21 C24 H24C 109.5
H24A C24 H24C 109.5
H24B C24 H24C 109.5
N2 C25 C1 110.56(16)
N2 C25 H25A 109.5
C1 C25 H25A 109.5
N2 C25 H25B 109.5
C1 C25 H25B 109.5
H25A C25 H25B 108.1
C31 C26 C27 120.17(19)
C31 C26 S2 118.67(15)
C27 C26 S2 121.07(16)
C28 C27 C26 119.3(2)
C28 C27 H27 120.3
C26 C27 H27 120.3
C27 C28 C29 121.3(2)
C27 C28 H28 119.4
C29 C28 H28 119.4
C30 C29 C28 118.2(2)
C30 C29 C32 120.5(2)
C28 C29 C32 121.3(2)
C31 C30 C29 121.2(2)
C31 C30 H30 119.4
C29 C30 H30 119.4
C26 C31 C30 119.68(19)
C26 C31 H31 120.2
C30 C31 H31 120.2
C29 C32 H32A 109.5
C29 C32 H32B 109.5
H32A C32 H32B 109.5
C29 C32 H32C 109.5
H32A C32 H32C 109.5
H32B C32 H32C 109.5
O9 S3 O10 120.50(9)
O9 S3 N3 106.26(9)
O10 S3 N3 105.52(9)
O9 S3 C42 108.03(9)
O10 S3 C42 108.09(9)
N3 S3 C42 107.84(9)
O12 S4 O11 120.42(10)
O12 S4 N4 105.97(9)
O11 S4 N4 106.62(9)
O12 S4 C58 107.08(10)
O11 S4 C58 108.22(10)
N4 S4 C58 108.00(9)
C37 O7 C41 117.09(18)
C45 O8 C48 113.11(16)
C40 N3 C33 105.65(15)
C40 N3 S3 117.43(13)
C33 N3 S3 116.52(13)
C57 N4 S4 119.80(14)
C57 N4 H4N 113(2)
S4 N4 H4N 111(2)
N3 C33 C57 108.13(15)
N3 C33 C34 104.88(15)
C57 C33 C34 111.57(17)
N3 C33 H33 110.7
C57 C33 H33 110.7
C34 C33 H33 110.7
C35 C34 C33 102.30(15)
C35 C34 H34A 111.3
C33 C34 H34A 111.3
C35 C34 H34B 111.3
C33 C34 H34B 111.3
H34A C34 H34B 109.2
C36 C35 C40 120.32(18)
C36 C35 C34 130.16(18)
C40 C35 C34 109.50(17)
C35 C36 C37 118.55(19)
C35 C36 H36 120.7
C37 C36 H36 120.7
O7 C37 C38 124.39(19)
O7 C37 C36 114.95(19)
C38 C37 C36 120.65(19)
C39 C38 C37 120.54(19)
C39 C38 H38 119.7
C37 C38 H38 119.7
C40 C39 C38 118.33(19)
C40 C39 H39 120.8
C38 C39 H39 120.8
C39 C40 C35 121.61(19)
C39 C40 N3 127.63(18)
C35 C40 N3 110.60(16)
O7 C41 H41A 109.5
O7 C41 H41B 109.5
H41A C41 H41B 109.5
O7 C41 H41C 109.5
H41A C41 H41C 109.5
H41B C41 H41C 109.5
C47 C42 C43 121.37(18)
C47 C42 S3 118.40(15)
C43 C42 S3 120.20(15)
C42 C43 C44 120.52(19)
C42 C43 H43 119.7
C44 C43 H43 119.7
C43 C44 C45 117.01(18)
C43 C44 C53 119.84(18)
C45 C44 C53 123.14(18)
O8 C45 C46 119.99(18)
O8 C45 C44 117.35(18)
C46 C45 C44 122.65(18)
C47 C46 C45 116.78(18)
C47 C46 C49 116.46(17)
C45 C46 C49 126.76(18)
C42 C47 C46 120.71(18)
C42 C47 H47 119.6
C46 C47 H47 119.6
O8 C48 H48A 109.5
O8 C48 H48B 109.5
H48A C48 H48B 109.5
O8 C48 H48C 109.5
H48A C48 H48C 109.5
H48B C48 H48C 109.5
C51 C49 C52 105.66(19)
C51 C49 C50 109.60(19)
C52 C49 C50 107.75(19)
C51 C49 C46 114.49(18)
C52 C49 C46 108.50(17)
C50 C49 C46 110.52(17)
C49 C50 H50A 109.5
C49 C50 H50B 109.5
H50A C50 H50B 109.5
C49 C50 H50C 109.5
H50A C50 H50C 109.5
H50B C50 H50C 109.5
C49 C51 H51A 109.5
C49 C51 H51B 109.5
H51A C51 H51B 109.5
C49 C51 H51C 109.5
H51A C51 H51C 109.5
H51B C51 H51C 109.5
C49 C52 H52A 109.5
C49 C52 H52B 109.5
H52A C52 H52B 109.5
C49 C52 H52C 109.5
H52A C52 H52C 109.5
H52B C52 H52C 109.5
C54 C53 C56 108.0(2)
C54 C53 C44 110.07(19)
C56 C53 C44 111.67(19)
C54 C53 C55 108.3(2)
C56 C53 C55 106.5(2)
C44 C53 C55 112.11(18)
C53 C54 H54A 109.5
C53 C54 H54B 109.5
H54A C54 H54B 109.5
C53 C54 H54C 109.5
H54A C54 H54C 109.5
H54B C54 H54C 109.5
C53 C55 H55A 109.5
C53 C55 H55B 109.5
H55A C55 H55B 109.5
C53 C55 H55C 109.5
H55A C55 H55C 109.5
H55B C55 H55C 109.5
C53 C56 H56A 109.5
C53 C56 H56B 109.5
H56A C56 H56B 109.5
C53 C56 H56C 109.5
H56A C56 H56C 109.5
H56B C56 H56C 109.5
N4 C57 C33 109.70(16)
N4 C57 H57A 109.7
C33 C57 H57A 109.7
N4 C57 H57B 109.7
C33 C57 H57B 109.7
H57A C57 H57B 108.2
C59 C58 C63 120.41(19)
C59 C58 S4 121.16(16)
C63 C58 S4 118.41(16)
C58 C59 C60 119.1(2)
C58 C59 H59 120.4
C60 C59 H59 120.4
C59 C60 C61 121.4(2)
C59 C60 H60 119.3
C61 C60 H60 119.3
C62 C61 C60 118.0(2)
C62 C61 C64 120.9(2)
C60 C61 C64 121.1(2)
C63 C62 C61 121.6(2)
C63 C62 H62 119.2
C61 C62 H62 119.2
C62 C63 C58 119.4(2)
C62 C63 H63 120.3
C58 C63 H63 120.3
C61 C64 H64A 109.5
C61 C64 H64B 109.5
H64A C64 H64B 109.5
C61 C64 H64C 109.5
H64A C64 H64C 109.5
H64B C64 H64C 109.5
O16 S5 O15 120.14(9)
O16 S5 N5 105.88(9)
O15 S5 N5 106.48(9)
O16 S5 C74 107.76(9)
O15 S5 C74 107.93(9)
N5 S5 C74 108.15(9)
O18 S6 O17 121.06(12)
O18 S6 N6 106.00(11)
O17 S6 N6 106.63(11)
O18 S6 C90 108.33(11)
O17 S6 C90 106.94(11)
N6 S6 C90 107.17(10)
C69 O13 C73 117.81(18)
C77 O14 C80 112.43(17)
C72 N5 C65 107.05(16)
C72 N5 S5 120.47(13)
C65 N5 S5 118.68(13)
C89 N6 S6 119.66(16)
C89 N6 H6N 112.1(19)
S6 N6 H6N 110.3(19)
N5 C65 C89 108.17(16)
N5 C65 C66 104.76(16)
C89 C65 C66 110.83(18)
N5 C65 H65 111.0
C89 C65 H65 111.0
C66 C65 H65 111.0
C67 C66 C65 103.10(16)
C67 C66 H66A 111.1
C65 C66 H66A 111.1
C67 C66 H66B 111.1
C65 C66 H66B 111.1
H66A C66 H66B 109.1
C72 C67 C68 120.64(19)
C72 C67 C66 109.93(18)
C68 C67 C66 129.44(19)
C69 C68 C67 118.31(19)
C69 C68 H68 120.8
C67 C68 H68 120.8
O13 C69 C68 125.0(2)
O13 C69 C70 114.60(19)
C68 C69 C70 120.44(19)
C71 C70 C69 121.36(19)
C71 C70 H70 119.3
C69 C70 H70 119.3
C72 C71 C70 117.63(19)
C72 C71 H71 121.2
C70 C71 H71 121.2
C67 C72 C71 121.62(19)
C67 C72 N5 110.43(17)
C71 C72 N5 127.85(19)
O13 C73 H73A 109.5
O13 C73 H73B 109.5
H73A C73 H73B 109.5
O13 C73 H73C 109.5
H73A C73 H73C 109.5
H73B C73 H73C 109.5
C75 C74 C79 121.20(18)
C75 C74 S5 120.47(16)
C79 C74 S5 118.33(15)
C74 C75 C76 120.90(19)
C74 C75 H75 119.5
C76 C75 H75 119.5
C75 C76 C77 116.53(18)
C75 C76 C85 116.64(18)
C77 C76 C85 126.83(18)
O14 C77 C76 119.85(18)
O14 C77 C78 117.24(18)
C76 C77 C78 122.91(18)
C79 C78 C77 117.17(18)
C79 C78 C81 118.97(18)
C77 C78 C81 123.85(18)
C78 C79 C74 120.39(18)
C78 C79 H79 119.8
C74 C79 H79 119.8
O14 C80 H80A 109.5
O14 C80 H80B 109.5
H80A C80 H80B 109.5
O14 C80 H80C 109.5
H80A C80 H80C 109.5
H80B C80 H80C 109.5
C84 C81 C83 108.0(2)
C84 C81 C82 107.7(2)
C83 C81 C82 109.0(2)
C84 C81 C78 111.66(18)
C83 C81 C78 109.38(18)
C82 C81 C78 111.0(2)
C81 C82 H82A 109.5
C81 C82 H82B 109.5
H82A C82 H82B 109.5
C81 C82 H82C 109.5
H82A C82 H82C 109.5
H82B C82 H82C 109.5
C81 C83 H83A 109.5
C81 C83 H83B 109.5
H83A C83 H83B 109.5
C81 C83 H83C 109.5
H83A C83 H83C 109.5
H83B C83 H83C 109.5
C81 C84 H84A 109.5
C81 C84 H84B 109.5
H84A C84 H84B 109.5
C81 C84 H84C 109.5
H84A C84 H84C 109.5
H84B C84 H84C 109.5
C87 C85 C86 105.78(19)
C87 C85 C88 108.92(19)
C86 C85 C88 107.8(2)
C87 C85 C76 116.39(18)
C86 C85 C76 108.10(18)
C88 C85 C76 109.51(18)
C85 C86 H86A 109.5
C85 C86 H86B 109.5
H86A C86 H86B 109.5
C85 C86 H86C 109.5
H86A C86 H86C 109.5
H86B C86 H86C 109.5
C85 C87 H87A 109.5
C85 C87 H87B 109.5
H87A C87 H87B 109.5
C85 C87 H87C 109.5
H87A C87 H87C 109.5
H87B C87 H87C 109.5
C85 C88 H88A 109.5
C85 C88 H88B 109.5
H88A C88 H88B 109.5
C85 C88 H88C 109.5
H88A C88 H88C 109.5
H88B C88 H88C 109.5
N6 C89 C65 109.94(18)
N6 C89 H89A 109.7
C65 C89 H89A 109.7
N6 C89 H89B 109.7
C65 C89 H89B 109.7
H89A C89 H89B 108.2
C95 C90 C91 120.1(2)
C95 C90 S6 118.53(17)
C91 C90 S6 121.18(18)
C90 C91 C92 119.8(2)
C90 C91 H91 120.1
C92 C91 H91 120.1
C93 C92 C91 120.9(2)
C93 C92 H92 119.5
C91 C92 H92 119.5
C92 C93 C94 118.5(2)
C92 C93 C96 121.3(2)
C94 C93 C96 120.2(2)
C95 C94 C93 121.3(2)
C95 C94 H94 119.4
C93 C94 H94 119.4
C94 C95 C90 119.4(2)
C94 C95 H95 120.3
C90 C95 H95 120.3
C93 C96 H96A 109.5
C93 C96 H96B 109.5
H96A C96 H96B 109.5
C93 C96 H96C 109.5
H96A C96 H96C 109.5
H96B C96 H96C 109.5

loop_
_geom_bond_atom_site_label_1
_geom_bond_atom_site_label_2
_geom_bond_distance
S1 O4 1.4310(14)
S1 O3 1.4357(15)
S1 N1 1.6503(17)
S1 C10 1.766(2)
S2 O5 1.4306(16)
S2 O6 1.4333(15)
S2 N2 1.6311(18)
S2 C26 1.761(2)
O1 C5 1.368(2)
O1 C9 1.426(3)
O2 C13 1.385(3)
O2 C16 1.437(3)
N1 C8 1.449(2)
N1 C1 1.505(2)
N2 C25 1.470(3)
N2 H2N 0.81(3)
C1 C25 1.519(3)
C1 C2 1.537(3)
C1 H1 1.0000
C2 C3 1.503(3)
C2 H2A 0.9900
C2 H2B 0.9900
C3 C4 1.380(3)
C3 C8 1.393(3)
C4 C5 1.399(3)
C4 H4 0.9500
C5 C6 1.392(3)
C6 C7 1.395(3)
C6 H6 0.9500
C7 C8 1.384(3)
C7 H7 0.9500
C9 H9A 0.9800
C9 H9B 0.9800
C9 H9C 0.9800
C10 C15 1.384(3)
C10 C11 1.391(3)
C11 C12 1.399(3)
C11 H11 0.9500
C12 C13 1.413(3)
C12 C21 1.537(3)
C13 C14 1.414(3)
C14 C15 1.399(3)
C14 C17 1.551(3)
C15 H15 0.9500
C16 H16A 0.9800
C16 H16B 0.9800
C16 H16C 0.9800
C17 C18 1.531(3)
C17 C19 1.538(3)
C17 C20 1.551(3)
C18 H18A 0.9800
C18 H18B 0.9800
C18 H18C 0.9800
C19 H19A 0.9800
C19 H19B 0.9800
C19 H19C 0.9800
C20 H20A 0.9800
C20 H20B 0.9800
C20 H20C 0.9800
C21 C24 1.531(4)
C21 C22 1.537(4)
C21 C23 1.538(4)
C22 H22A 0.9800
C22 H22B 0.9800
C22 H22C 0.9800
C23 H23A 0.9800
C23 H23B 0.9800
C23 H23C 0.9800
C24 H24A 0.9800
C24 H24B 0.9800
C24 H24C 0.9800
C25 H25A 0.9900
C25 H25B 0.9900
C26 C31 1.387(3)
C26 C27 1.391(3)
C27 C28 1.391(3)
C27 H27 0.9500
C28 C29 1.393(3)
C28 H28 0.9500
C29 C30 1.391(3)
C29 C32 1.504(3)
C30 C31 1.388(3)
C30 H30 0.9500
C31 H31 0.9500
C32 H32A 0.9800
C32 H32B 0.9800
C32 H32C 0.9800
S3 O9 1.4322(15)
S3 O10 1.4322(15)
S3 N3 1.6543(17)
S3 C42 1.763(2)
S4 O12 1.4299(16)
S4 O11 1.4344(16)
S4 N4 1.6237(18)
S4 C58 1.766(2)
O7 C37 1.366(3)
O7 C41 1.432(3)
O8 C45 1.382(2)
O8 C48 1.439(3)
N3 C40 1.448(2)
N3 C33 1.502(2)
N4 C57 1.466(3)
N4 H4N 0.78(3)
C33 C57 1.520(3)
C33 C34 1.535(3)
C33 H33 1.0000
C34 C35 1.511(3)
C34 H34A 0.9900
C34 H34B 0.9900
C35 C36 1.380(3)
C35 C40 1.392(3)
C36 C37 1.401(3)
C36 H36 0.9500
C37 C38 1.393(3)
C38 C39 1.389(3)
C38 H38 0.9500
C39 C40 1.382(3)
C39 H39 0.9500
C41 H41A 0.9800
C41 H41B 0.9800
C41 H41C 0.9800
C42 C47 1.386(3)
C42 C43 1.389(3)
C43 C44 1.391(3)
C43 H43 0.9500
C44 C45 1.422(3)
C44 C53 1.545(3)
C45 C46 1.412(3)
C46 C47 1.396(3)
C46 C49 1.548(3)
C47 H47 0.9500
C48 H48A 0.9800
C48 H48B 0.9800
C48 H48C 0.9800
C49 C51 1.529(3)
C49 C52 1.536(3)
C49 C50 1.537(3)
C50 H50A 0.9800
C50 H50B 0.9800
C50 H50C 0.9800
C51 H51A 0.9800
C51 H51B 0.9800
C51 H51C 0.9800
C52 H52A 0.9800
C52 H52B 0.9800
C52 H52C 0.9800
C53 C54 1.516(3)
C53 C56 1.519(3)
C53 C55 1.548(3)
C54 H54A 0.9800
C54 H54B 0.9800
C54 H54C 0.9800
C55 H55A 0.9800
C55 H55B 0.9800
C55 H55C 0.9800
C56 H56A 0.9800
C56 H56B 0.9800
C56 H56C 0.9800
C57 H57A 0.9900
C57 H57B 0.9900
C58 C59 1.389(3)
C58 C63 1.389(3)
C59 C60 1.390(3)
C59 H59 0.9500
C60 C61 1.395(3)
C60 H60 0.9500
C61 C62 1.388(3)
C61 C64 1.504(3)
C62 C63 1.385(3)
C62 H62 0.9500
C63 H63 0.9500
C64 H64A 0.9800
C64 H64B 0.9800
C64 H64C 0.9800
S5 O16 1.4302(15)
S5 O15 1.4326(15)
S5 N5 1.6469(17)
S5 C74 1.762(2)
S6 O18 1.429(2)
S6 O17 1.4315(19)
S6 N6 1.621(2)
S6 C90 1.767(2)
O13 C69 1.369(2)
O13 C73 1.425(3)
O14 C77 1.382(2)
O14 C80 1.449(3)
N5 C72 1.445(3)
N5 C65 1.501(3)
N6 C89 1.463(3)
N6 H6N 0.85(3)
C65 C89 1.524(3)
C65 C66 1.538(3)
C65 H65 1.0000
C66 C67 1.510(3)
C66 H66A 0.9900
C66 H66B 0.9900
C67 C72 1.385(3)
C67 C68 1.393(3)
C68 C69 1.390(3)
C68 H68 0.9500
C69 C70 1.396(3)
C70 C71 1.389(3)
C70 H70 0.9500
C71 C72 1.387(3)
C71 H71 0.9500
C73 H73A 0.9800
C73 H73B 0.9800
C73 H73C 0.9800
C74 C75 1.385(3)
C74 C79 1.394(3)
C75 C76 1.404(3)
C75 H75 0.9500
C76 C77 1.412(3)
C76 C85 1.551(3)
C77 C78 1.418(3)
C78 C79 1.393(3)
C78 C81 1.541(3)
C79 H79 0.9500
C80 H80A 0.9800
C80 H80B 0.9800
C80 H80C 0.9800
C81 C84 1.517(3)
C81 C83 1.524(3)
C81 C82 1.539(4)
C82 H82A 0.9800
C82 H82B 0.9800
C82 H82C 0.9800
C83 H83A 0.9800
C83 H83B 0.9800
C83 H83C 0.9800
C84 H84A 0.9800
C84 H84B 0.9800
C84 H84C 0.9800
C85 C87 1.533(3)
C85 C86 1.541(3)
C85 C88 1.549(3)
C86 H86A 0.9800
C86 H86B 0.9800
C86 H86C 0.9800
C87 H87A 0.9800
C87 H87B 0.9800
C87 H87C 0.9800
C88 H88A 0.9800
C88 H88B 0.9800
C88 H88C 0.9800
C89 H89A 0.9900
C89 H89B 0.9900
C90 C95 1.387(3)
C90 C91 1.387(3)
C91 C92 1.390(4)
C91 H91 0.9500
C92 C93 1.384(3)
C92 H92 0.9500
C93 C94 1.394(3)
C93 C96 1.509(3)
C94 C95 1.386(3)
C94 H94 0.9500
C95 H95 0.9500
C96 H96A 0.9800
C96 H96B 0.9800
C96 H96C 0.9800

loop_
_geom_hbond_atom_site_label_D
_geom_hbond_atom_site_label_H
_geom_hbond_atom_site_label_A
_geom_hbond_distance_DH
_geom_hbond_distance_HA
_geom_hbond_distance_DA
_geom_hbond_angle_DHA
_geom_hbond_site_symmetry_A
N2 H2N O10 0.81(3) 2.25(3) 3.028(2) 164(3) 2_657
N4 H4N O4 0.78(3) 2.21(3) 2.968(2) 163(3) 2_657
N6 H6N O16 0.85(3) 2.27(3) 3.098(2) 162(3) 2_666
C2 H2B O17 0.99 2.41 3.052(3) 121.7 .
C7 H7 O9 0.95 2.59 3.282(2) 129.7 2_657
C9 H9A O12 0.98 2.41 3.336(3) 158.0 1_655
C34 H34B O11 0.99 2.30 3.293(3) 179.2 2_567
C71 H71 O16 0.95 2.49 2.985(3) 112.6 .

loop_
_geom_torsion_atom_site_label_1
_geom_torsion_atom_site_label_2
_geom_torsion_atom_site_label_3
_geom_torsion_atom_site_label_4
_geom_torsion
O4 S1 N1 C8 50.45(16)
O3 S1 N1 C8 179.21(13)
C10 S1 N1 C8 -64.58(15)
O4 S1 N1 C1 178.91(14)
O3 S1 N1 C1 -52.33(16)
C10 S1 N1 C1 63.88(16)
O5 S2 N2 C25 173.53(14)
O6 S2 N2 C25 44.21(17)
C26 S2 N2 C25 -71.53(16)
C8 N1 C1 C25 -94.38(18)
S1 N1 C1 C25 131.95(14)
C8 N1 C1 C2 24.46(19)
S1 N1 C1 C2 -109.21(16)
N1 C1 C2 C3 -25.01(19)
C25 C1 C2 C3 92.28(18)
C1 C2 C3 C4 -161.3(2)
C1 C2 C3 C8 17.3(2)
C8 C3 C4 C5 -0.5(3)
C2 C3 C4 C5 177.9(2)
C9 O1 C5 C6 -19.5(3)
C9 O1 C5 C4 160.66(19)
C3 C4 C5 O1 -178.58(18)
C3 C4 C5 C6 1.5(3)
O1 C5 C6 C7 178.86(19)
C4 C5 C6 C7 -1.3(3)
C5 C6 C7 C8 -0.1(3)
C6 C7 C8 C3 1.1(3)
C6 C7 C8 N1 -175.72(18)
C4 C3 C8 C7 -0.8(3)
C2 C3 C8 C7 -179.56(18)
C4 C3 C8 N1 176.49(17)
C2 C3 C8 N1 -2.2(2)
C1 N1 C8 C7 162.78(19)
S1 N1 C8 C7 -63.3(2)
C1 N1 C8 C3 -14.3(2)
S1 N1 C8 C3 119.58(16)
O4 S1 C10 C15 -42.98(18)
O3 S1 C10 C15 -173.72(15)
N1 S1 C10 C15 71.08(17)
O4 S1 C10 C11 139.96(16)
O3 S1 C10 C11 9.21(19)
N1 S1 C10 C11 -105.99(17)
C15 C10 C11 C12 4.8(3)
S1 C10 C11 C12 -178.18(16)
C10 C11 C12 C13 -0.3(3)
C10 C11 C12 C21 -177.8(2)
C16 O2 C13 C12 -106.9(2)
C16 O2 C13 C14 75.1(3)
C11 C12 C13 O2 174.14(19)
C21 C12 C13 O2 -8.4(3)
C11 C12 C13 C14 -7.9(3)
C21 C12 C13 C14 169.5(2)
O2 C13 C14 C15 -170.90(18)
C12 C13 C14 C15 11.2(3)
O2 C13 C14 C17 9.8(3)
C12 C13 C14 C17 -168.1(2)
C11 C10 C15 C14 -1.2(3)
S1 C10 C15 C14 -178.23(15)
C13 C14 C15 C10 -6.5(3)
C17 C14 C15 C10 172.89(18)
C15 C14 C17 C18 72.6(2)
C13 C14 C17 C18 -108.1(2)
C15 C14 C17 C19 -162.00(19)
C13 C14 C17 C19 17.3(3)
C15 C14 C17 C20 -45.5(2)
C13 C14 C17 C20 133.8(2)
C11 C12 C21 C24 -1.6(3)
C13 C12 C21 C24 -178.9(2)
C11 C12 C21 C22 116.9(2)
C13 C12 C21 C22 -60.5(3)
C11 C12 C21 C23 -120.8(3)
C13 C12 C21 C23 61.8(3)
S2 N2 C25 C1 -165.89(13)
N1 C1 C25 N2 -67.0(2)
C2 C1 C25 N2 178.45(15)
O5 S2 C26 C31 32.01(19)
O6 S2 C26 C31 162.99(16)
N2 S2 C26 C31 -82.12(18)
O5 S2 C26 C27 -151.47(17)
O6 S2 C26 C27 -20.5(2)
N2 S2 C26 C27 94.40(19)
C31 C26 C27 C28 2.1(3)
S2 C26 C27 C28 -174.42(17)
C26 C27 C28 C29 0.8(3)
C27 C28 C29 C30 -3.2(3)
C27 C28 C29 C32 175.0(2)
C28 C29 C30 C31 2.8(3)
C32 C29 C30 C31 -175.4(2)
C27 C26 C31 C30 -2.4(3)
S2 C26 C31 C30 174.12(16)
C29 C30 C31 C26 -0.1(3)
O9 S3 N3 C40 -179.78(14)
O10 S3 N3 C40 51.19(16)
C42 S3 N3 C40 -64.15(16)
O9 S3 N3 C33 -53.01(16)
O10 S3 N3 C33 177.96(14)
C42 S3 N3 C33 62.63(16)
O12 S4 N4 C57 175.35(15)
O11 S4 N4 C57 45.93(17)
C58 S4 N4 C57 -70.17(17)
C40 N3 C33 C57 -94.27(18)
S3 N3 C33 C57 133.32(14)
C40 N3 C33 C34 24.89(19)
S3 N3 C33 C34 -107.52(16)
N3 C33 C34 C35 -25.68(19)
C57 C33 C34 C35 91.14(18)
C33 C34 C35 C36 -160.5(2)
C33 C34 C35 C40 18.0(2)
C40 C35 C36 C37 -0.2(3)
C34 C35 C36 C37 178.1(2)
C41 O7 C37 C38 -14.1(3)
C41 O7 C37 C36 164.78(19)
C35 C36 C37 O7 -178.40(18)
C35 C36 C37 C38 0.5(3)
O7 C37 C38 C39 178.16(19)
C36 C37 C38 C39 -0.6(3)
C37 C38 C39 C40 0.4(3)
C38 C39 C40 C35 0.0(3)
C38 C39 C40 N3 -175.18(19)
C36 C35 C40 C39 -0.1(3)
C34 C35 C40 C39 -178.69(18)
C36 C35 C40 N3 175.82(18)
C34 C35 C40 N3 -2.8(2)
C33 N3 C40 C39 161.41(19)
S3 N3 C40 C39 -66.7(2)
C33 N3 C40 C35 -14.2(2)
S3 N3 C40 C35 117.73(16)
O9 S3 C42 C47 -172.33(15)
O10 S3 C42 C47 -40.43(18)
N3 S3 C42 C47 73.20(17)
O9 S3 C42 C43 9.62(19)
O10 S3 C42 C43 141.52(16)
N3 S3 C42 C43 -104.85(17)
C47 C42 C43 C44 5.4(3)
S3 C42 C43 C44 -176.66(15)
C42 C43 C44 C45 0.7(3)
C42 C43 C44 C53 -178.51(18)
C48 O8 C45 C46 77.7(2)
C48 O8 C45 C44 -103.7(2)
C43 C44 C45 O8 172.14(17)
C53 C44 C45 O8 -8.7(3)
C43 C44 C45 C46 -9.2(3)
C53 C44 C45 C46 169.94(19)
O8 C45 C46 C47 -170.05(17)
C44 C45 C46 C47 11.3(3)
O8 C45 C46 C49 10.8(3)
C44 C45 C46 C49 -167.83(19)
C43 C42 C47 C46 -3.1(3)
S3 C42 C47 C46 178.89(15)
C45 C46 C47 C42 -5.0(3)
C49 C46 C47 C42 174.23(17)
C47 C46 C49 C51 -160.57(19)
C45 C46 C49 C51 18.6(3)
C47 C46 C49 C52 -42.8(2)
C45 C46 C49 C52 136.3(2)
C47 C46 C49 C50 75.1(2)
C45 C46 C49 C50 -105.7(2)
C43 C44 C53 C54 123.8(2)
C45 C44 C53 C54 -55.3(3)
C43 C44 C53 C56 3.9(3)
C45 C44 C53 C56 -175.3(2)
C43 C44 C53 C55 -115.6(2)
C45 C44 C53 C55 65.3(3)
S4 N4 C57 C33 -165.82(13)
N3 C33 C57 N4 -58.5(2)
C34 C33 C57 N4 -173.32(15)
O12 S4 C58 C59 -150.40(17)
O11 S4 C58 C59 -19.2(2)
N4 S4 C58 C59 95.87(18)
O12 S4 C58 C63 31.32(19)
O11 S4 C58 C63 162.53(16)
N4 S4 C58 C63 -82.41(18)
C63 C58 C59 C60 0.7(3)
S4 C58 C59 C60 -177.52(17)
C58 C59 C60 C61 1.1(3)
C59 C60 C61 C62 -2.2(3)
C59 C60 C61 C64 175.9(2)
C60 C61 C62 C63 1.5(3)
C64 C61 C62 C63 -176.6(2)
C61 C62 C63 C58 0.3(3)
C59 C58 C63 C62 -1.4(3)
S4 C58 C63 C62 176.89(17)
O16 S5 N5 C72 -46.68(17)
O15 S5 N5 C72 -175.63(15)
C74 S5 N5 C72 68.60(17)
O16 S5 N5 C65 178.10(14)
O15 S5 N5 C65 49.16(16)
C74 S5 N5 C65 -66.62(16)
O18 S6 N6 C89 -177.04(16)
O17 S6 N6 C89 -46.81(19)
C90 S6 N6 C89 67.43(18)
C72 N5 C65 C89 98.27(18)
S5 N5 C65 C89 -121.16(16)
C72 N5 C65 C66 -20.0(2)
S5 N5 C65 C66 120.57(16)
N5 C65 C66 C67 21.2(2)
C89 C65 C66 C67 -95.25(19)
C65 C66 C67 C72 -15.7(2)
C65 C66 C67 C68 164.3(2)
C72 C67 C68 C69 -0.7(3)
C66 C67 C68 C69 179.3(2)
C73 O13 C69 C68 -9.8(3)
C73 O13 C69 C70 170.6(2)
C67 C68 C69 O13 -179.0(2)
C67 C68 C69 C70 0.6(3)
O13 C69 C70 C71 179.79(19)
C68 C69 C70 C71 0.2(3)
C69 C70 C71 C72 -0.8(3)
C68 C67 C72 C71 0.1(3)
C66 C67 C72 C71 -179.90(19)
C68 C67 C72 N5 -176.47(18)
C66 C67 C72 N5 3.5(2)
C70 C71 C72 C67 0.6(3)
C70 C71 C72 N5 176.60(19)
C65 N5 C72 C67 10.7(2)
S5 N5 C72 C67 -129.00(16)
C65 N5 C72 C71 -165.6(2)
S5 N5 C72 C71 54.7(3)
O16 S5 C74 C75 -128.88(17)
O15 S5 C74 C75 2.26(19)
N5 S5 C74 C75 117.08(17)
O16 S5 C74 C79 50.52(18)
O15 S5 C74 C79 -178.34(15)
N5 S5 C74 C79 -63.52(18)
C79 C74 C75 C76 -4.3(3)
S5 C74 C75 C76 175.08(15)
C74 C75 C76 C77 -2.8(3)
C74 C75 C76 C85 177.64(18)
C80 O14 C77 C76 81.2(2)
C80 O14 C77 C78 -99.5(2)
C75 C76 C77 O14 -170.66(18)
C85 C76 C77 O14 8.8(3)
C75 C76 C77 C78 10.2(3)
C85 C76 C77 C78 -170.4(2)
O14 C77 C78 C79 170.81(18)
C76 C77 C78 C79 -10.0(3)
O14 C77 C78 C81 -10.2(3)
C76 C77 C78 C81 169.0(2)
C77 C78 C79 C74 2.4(3)
C81 C78 C79 C74 -176.65(18)
C75 C74 C79 C78 4.5(3)
S5 C74 C79 C78 -174.87(15)
C79 C78 C81 C84 6.2(3)
C77 C78 C81 C84 -172.8(2)
C79 C78 C81 C83 125.7(2)
C77 C78 C81 C83 -53.3(3)
C79 C78 C81 C82 -113.9(2)
C77 C78 C81 C82 67.1(3)
C75 C76 C85 C87 -166.88(19)
C77 C76 C85 C87 13.7(3)
C75 C76 C85 C86 -48.1(3)
C77 C76 C85 C86 132.4(2)
C75 C76 C85 C88 69.1(3)
C77 C76 C85 C88 -110.4(2)
S6 N6 C89 C65 164.80(14)
N5 C65 C89 N6 59.3(2)
C66 C65 C89 N6 173.66(16)
O18 S6 C90 C95 -28.5(2)
O17 S6 C90 C95 -160.54(18)
N6 S6 C90 C95 85.43(19)
O18 S6 C90 C91 156.20(19)
O17 S6 C90 C91 24.2(2)
N6 S6 C90 C91 -89.8(2)
C95 C90 C91 C92 -0.8(4)
S6 C90 C91 C92 174.38(19)
C90 C91 C92 C93 -1.1(4)
C91 C92 C93 C94 2.3(4)
C91 C92 C93 C96 -175.7(2)
C92 C93 C94 C95 -1.6(3)
C96 C93 C94 C95 176.4(2)
C93 C94 C95 C90 -0.2(3)
C91 C90 C95 C94 1.4(3)
S6 C90 C95 C94 -173.86(17)
